data_1558484
loop_
_publ_author_name
'Poitiers, Nadine Elisabeth'
'Giarrana, Luisa'
'Huch, Volker'
'Zimmer, Michael'
'Scheschkewitz, David'

_publ_section_title
;
 Exohedral functionalization vs. core expansion of siliconoids with Group
 9 metals: catalytic activity in alkene isomerization
;
_journal_name_full 'Chemical Science'
_journal_paper_doi 10.1039/D0SC02861D
_journal_year 2020
_chemical_formula_moiety 'C92 H138 Cl N2 O2 Rh Si7'
_chemical_formula_sum 'C92 H138 Cl N2 O2 Rh Si7'
_chemical_formula_weight 1639.03
_chemical_properties_physical Air-sensitive,Moisture-sensitive
_space_group_crystal_system orthorhombic
_space_group_IT_number 33
_space_group_name_Hall 'P 2c -2n'
_space_group_name_H-M_alt 'P n a 21'
_atom_sites_solution_hydrogens geom
_audit_creation_method SHELXL-2018/3
_audit_update_record
;
2020-05-04 deposited with the CCDC.	2020-07-02 downloaded from the CCDC.
;
_cell_angle_alpha 90
_cell_angle_beta 90
_cell_angle_gamma 90
_cell_formula_units_Z 4
_cell_length_a 37.608(4)
_cell_length_b 13.6961(14)
_cell_length_c 18.1426(19)
_cell_measurement_reflns_used 3048
_cell_measurement_temperature 142(2)
_cell_measurement_theta_max 18.68
_cell_measurement_theta_min 2.44
_cell_volume 9344.9(17)
_computing_cell_refinement 'Bruker SAINT'
_computing_data_collection 'Bruker APEX2'
_computing_data_reduction 'Bruker SAINT'
_computing_molecular_graphics 'Bruker SHELXTL'
_computing_publication_material 'Bruker SHELXTL'
_computing_structure_refinement 'SHELXL-2018/3 (Sheldrick, 2018)'
_computing_structure_solution 'SHELXS-97 (Sheldrick 2008)'
_diffrn_ambient_temperature 142(2)
_diffrn_measured_fraction_theta_full 1.000
_diffrn_measured_fraction_theta_max 0.998
_diffrn_measurement_device_type 'Bruker APEX-II CCD'
_diffrn_measurement_method '\f and \w scans'
_diffrn_radiation_type MoK\a
_diffrn_radiation_wavelength 0.71073
_diffrn_reflns_av_R_equivalents 0.0551
_diffrn_reflns_av_unetI/netI 0.0649
_diffrn_reflns_Laue_measured_fraction_full 1.000
_diffrn_reflns_Laue_measured_fraction_max 0.998
_diffrn_reflns_limit_h_max 49
_diffrn_reflns_limit_h_min -49
_diffrn_reflns_limit_k_max 10
_diffrn_reflns_limit_k_min -18
_diffrn_reflns_limit_l_max 23
_diffrn_reflns_limit_l_min -23
_diffrn_reflns_number 85115
_diffrn_reflns_point_group_measured_fraction_full 1.000
_diffrn_reflns_point_group_measured_fraction_max 0.995
_diffrn_reflns_theta_full 25.242
_diffrn_reflns_theta_max 27.934
_diffrn_reflns_theta_min 1.560
_exptl_absorpt_coefficient_mu 0.346
_exptl_absorpt_correction_T_max 0.7456
_exptl_absorpt_correction_T_min 0.6838
_exptl_absorpt_correction_type multi-scan
_exptl_absorpt_process_details
; 
 SADABS 2016/2: Krause, L., Herbst-Irmer, R., Sheldrick G.M. & Stalke D., 
 J. Appl. Cryst. 48 (2015) 3-10 
;
_exptl_crystal_colour red
_exptl_crystal_density_diffrn 1.165
_exptl_crystal_description block
_exptl_crystal_F_000 3520
_exptl_crystal_recrystallization_method 'Re-crystallisation from solvent'
_exptl_crystal_size_max 0.375
_exptl_crystal_size_mid 0.222
_exptl_crystal_size_min 0.054
_refine_diff_density_max 0.647
_refine_diff_density_min -0.493
_refine_diff_density_rms 0.059
_refine_ls_abs_structure_details
; 
 Flack x determined using 7316 quotients [(I+)-(I-)]/[(I+)+(I-)] 
 (Parsons, Flack and Wagner, Acta Cryst. B69 (2013) 249-259). 
;
_refine_ls_abs_structure_Flack -0.015(8)
_refine_ls_extinction_method none
_refine_ls_goodness_of_fit_ref 1.008
_refine_ls_hydrogen_treatment constr
_refine_ls_matrix_type full
_refine_ls_number_parameters 1034
_refine_ls_number_reflns 22265
_refine_ls_number_restraints 94
_refine_ls_restrained_S_all 1.010
_refine_ls_R_factor_all 0.0566
_refine_ls_R_factor_gt 0.0408
_refine_ls_shift/su_max 0.004
_refine_ls_shift/su_mean 0.000
_refine_ls_structure_factor_coef Fsqd
_refine_ls_weighting_details 'w=1/[\s^2^(Fo^2^)+(0.0372P)^2^] where P=(Fo^2^+2Fc^2^)/3'
_refine_ls_weighting_scheme calc
_refine_ls_wR_factor_gt 0.0760
_refine_ls_wR_factor_ref 0.0807
_reflns_Friedel_coverage 0.933
_reflns_Friedel_fraction_full 1.000
_reflns_Friedel_fraction_max 0.991
_reflns_number_gt 18546
_reflns_number_total 22265
_reflns_threshold_expression 'I > 2\s(I)'
_cod_data_source_file d0sc02861d2.cif
_cod_data_source_block sh3959
_cod_original_cell_volume 9345.0(17)
_cod_database_code 1558484
_shelx_shelxl_version_number 2018/3
_shelx_space_group_comment
; 
The symmetry employed for this shelxl refinement is uniquely defined 
by the following loop, which should always be used as a source of 
symmetry information in preference to the above space-group names. 
They are only intended as comments. 
;

loop_
_space_group_symop_operation_xyz
'x, y, z'
'-x, -y, z+1/2'
'x+1/2, -y+1/2, z'
'-x+1/2, y+1/2, z+1/2'

loop_
_atom_site_label
_atom_site_type_symbol
_atom_site_fract_x
_atom_site_fract_y
_atom_site_fract_z
_atom_site_U_iso_or_equiv
_atom_site_adp_type
_atom_site_occupancy
_atom_site_site_symmetry_order
_atom_site_calc_flag
_atom_site_refinement_flags_posn
_atom_site_refinement_flags_adp
_atom_site_refinement_flags_occupancy
_atom_site_disorder_assembly
_atom_site_disorder_group
Rh Rh 0.57245(2) 0.16270(2) 0.56475(2) 0.01780(7) Uani 1 1 d . . . . .
Si1 Si 0.60319(3) 0.44782(7) 0.51294(6) 0.0133(2) Uani 1 1 d . . . . .
Si2 Si 0.62087(3) 0.48484(7) 0.63649(5) 0.0123(2) Uani 1 1 d . . . . .
Si3 Si 0.65908(2) 0.37312(7) 0.57801(5) 0.0134(2) Uani 1 1 d . . . . .
Si4 Si 0.61400(3) 0.28002(7) 0.51784(6) 0.0138(2) Uani 1 1 d . . . . .
Si5 Si 0.65067(3) 0.28291(7) 0.41071(5) 0.0122(2) Uani 1 1 d . . . . .
Si6 Si 0.66012(3) 0.44131(7) 0.45965(6) 0.0130(2) Uani 1 1 d . . . . .
Si7 Si 0.52744(3) 0.06642(7) 0.61117(6) 0.0199(2) Uani 1 1 d . . . . .
Cl1 Cl 0.53654(3) -0.05185(8) 0.68028(8) 0.0434(3) Uani 1 1 d . . . . .
O1 O 0.51450(8) 0.2953(2) 0.5093(2) 0.0507(10) Uani 1 1 d . . . . .
O2 O 0.63642(8) 0.0313(2) 0.59261(18) 0.0397(8) Uani 1 1 d . . . . .
N1 N 0.48845(8) 0.0308(2) 0.5576(2) 0.0226(7) Uani 1 1 d . . . . .
N2 N 0.48803(8) 0.1256(2) 0.65015(19) 0.0239(8) Uani 1 1 d . . . . .
C1 C 0.46767(10) 0.0904(3) 0.5963(2) 0.0238(9) Uani 1 1 d . . . . .
C4 C 0.48152(11) -0.0288(3) 0.4910(3) 0.0334(11) Uani 1 1 d . . . . .
C5A C 0.4820(4) 0.0444(10) 0.4244(7) 0.061(3) Uani 0.467(9) 1 d . U P A 1
H5AA H 0.502653 0.087803 0.428838 0.091 Uiso 0.467(9) 1 calc R U P A 1
H5AB H 0.460177 0.083411 0.424695 0.091 Uiso 0.467(9) 1 calc R U P A 1
H5AC H 0.483586 0.007813 0.378122 0.091 Uiso 0.467(9) 1 calc R U P A 1
C6A C 0.5122(4) -0.0956(11) 0.4804(9) 0.049(3) Uani 0.467(9) 1 d . U P A 1
H6AA H 0.511928 -0.145913 0.518804 0.074 Uiso 0.467(9) 1 calc R U P A 1
H6AB H 0.534389 -0.058382 0.483499 0.074 Uiso 0.467(9) 1 calc R U P A 1
H6AC H 0.510476 -0.126656 0.431854 0.074 Uiso 0.467(9) 1 calc R U P A 1
C7A C 0.4470(3) -0.0806(11) 0.4896(8) 0.060(3) Uani 0.467(9) 1 d . U P A 1
H7AA H 0.444419 -0.119660 0.534484 0.089 Uiso 0.467(9) 1 calc R U P A 1
H7AB H 0.446062 -0.123515 0.446389 0.089 Uiso 0.467(9) 1 calc R U P A 1
H7AC H 0.427618 -0.032846 0.486810 0.089 Uiso 0.467(9) 1 calc R U P A 1
C5B C 0.4570(3) 0.0153(10) 0.4378(7) 0.066(3) Uani 0.533(9) 1 d . U P A 2
H5BA H 0.463732 0.083484 0.429279 0.099 Uiso 0.533(9) 1 calc R U P A 2
H5BB H 0.432707 0.012693 0.457362 0.099 Uiso 0.533(9) 1 calc R U P A 2
H5BC H 0.458094 -0.020796 0.391240 0.099 Uiso 0.533(9) 1 calc R U P A 2
C6B C 0.5175(3) -0.0501(9) 0.4575(6) 0.036(2) Uani 0.533(9) 1 d . U P A 2
H6BA H 0.532039 -0.086367 0.493005 0.054 Uiso 0.533(9) 1 calc R U P A 2
H6BB H 0.529349 0.011456 0.445088 0.054 Uiso 0.533(9) 1 calc R U P A 2
H6BC H 0.514415 -0.089222 0.412747 0.054 Uiso 0.533(9) 1 calc R U P A 2
C7B C 0.4662(4) -0.1262(8) 0.5235(7) 0.066(3) Uani 0.533(9) 1 d . U P A 2
H7BA H 0.484139 -0.156923 0.555106 0.099 Uiso 0.533(9) 1 calc R U P A 2
H7BB H 0.460077 -0.170544 0.483084 0.099 Uiso 0.533(9) 1 calc R U P A 2
H7BC H 0.444889 -0.111911 0.552584 0.099 Uiso 0.533(9) 1 calc R U P A 2
C8 C 0.42997(11) 0.1172(3) 0.5815(2) 0.0313(11) Uani 1 1 d . . . . .
C9 C 0.40290(12) 0.0605(4) 0.6102(3) 0.0421(12) Uani 1 1 d . . . . .
H9 H 0.408125 0.003399 0.637838 0.050 Uiso 1 1 calc R U . . .
C10 C 0.36794(13) 0.0885(5) 0.5977(3) 0.0622(18) Uani 1 1 d . . . . .
H10 H 0.349161 0.050603 0.617968 0.075 Uiso 1 1 calc R U . . .
C11 C 0.36006(14) 0.1692(6) 0.5571(4) 0.074(2) Uani 1 1 d . . . . .
H11 H 0.335982 0.187282 0.549098 0.089 Uiso 1 1 calc R U . . .
C12 C 0.38675(16) 0.2238(5) 0.5282(4) 0.0703(19) Uani 1 1 d . . . . .
H12 H 0.381226 0.279400 0.498980 0.084 Uiso 1 1 calc R U . . .
C13 C 0.42219(13) 0.1992(4) 0.5409(3) 0.0518(15) Uani 1 1 d . . . . .
H13 H 0.440777 0.238604 0.521620 0.062 Uiso 1 1 calc R U . . .
C14 C 0.48023(12) 0.1920(3) 0.7132(3) 0.0319(10) Uani 1 1 d . . . . .
C15A C 0.5151(7) 0.168(3) 0.7710(16) 0.040(6) Uani 0.26(3) 1 d . U P B 1
H15A H 0.512695 0.101265 0.790679 0.060 Uiso 0.26(3) 1 calc R U P B 1
H15B H 0.515073 0.214527 0.811790 0.060 Uiso 0.26(3) 1 calc R U P B 1
H15C H 0.537486 0.172983 0.743684 0.060 Uiso 0.26(3) 1 calc R U P B 1
C16A C 0.4841(15) 0.2922(18) 0.6915(17) 0.055(8) Uani 0.26(3) 1 d . U P B 1
H16A H 0.479521 0.334669 0.733945 0.083 Uiso 0.26(3) 1 calc R U P B 1
H16B H 0.467095 0.307195 0.652170 0.083 Uiso 0.26(3) 1 calc R U P B 1
H16C H 0.508354 0.303290 0.673552 0.083 Uiso 0.26(3) 1 calc R U P B 1
C15B C 0.5147(3) 0.2113(13) 0.7488(9) 0.054(4) Uani 0.74(3) 1 d . U P B 2
H15D H 0.525652 0.149380 0.763657 0.081 Uiso 0.74(3) 1 calc R U P B 2
H15E H 0.511090 0.252329 0.792462 0.081 Uiso 0.74(3) 1 calc R U P B 2
H15F H 0.530445 0.245136 0.714093 0.081 Uiso 0.74(3) 1 calc R U P B 2
C16B C 0.4634(5) 0.2902(6) 0.6842(6) 0.051(3) Uani 0.74(3) 1 d . U P B 2
H16D H 0.460995 0.336307 0.725160 0.076 Uiso 0.74(3) 1 calc R U P B 2
H16E H 0.439886 0.276788 0.663133 0.076 Uiso 0.74(3) 1 calc R U P B 2
H16F H 0.478807 0.318361 0.646205 0.076 Uiso 0.74(3) 1 calc R U P B 2
C17 C 0.45285(14) 0.1468(4) 0.7625(3) 0.0448(13) Uani 1 1 d . . . . .
H17A H 0.450257 0.186357 0.807167 0.067 Uiso 1 1 calc R U . . .
H17B H 0.460348 0.080636 0.775965 0.067 Uiso 1 1 calc R U . . .
H17C H 0.430015 0.143791 0.736545 0.067 Uiso 1 1 calc R U . . .
C18 C 0.53706(11) 0.2471(3) 0.5314(2) 0.0290(10) Uani 1 1 d . . . . .
C19 C 0.61228(10) 0.0795(3) 0.5831(2) 0.0220(9) Uani 1 1 d . . . . .
C20 C 0.68380(9) 0.5467(2) 0.4128(2) 0.0145(7) Uani 1 1 d . . . . .
C21 C 0.66753(10) 0.5895(2) 0.3498(2) 0.0155(8) Uani 1 1 d . . . . .
C22 C 0.68515(10) 0.6648(3) 0.3130(2) 0.0209(8) Uani 1 1 d . . . . .
H22 H 0.673796 0.694792 0.272116 0.025 Uiso 1 1 calc R U . . .
C23 C 0.71850(11) 0.6976(3) 0.3338(2) 0.0220(9) Uani 1 1 d . . . . .
C24 C 0.73387(10) 0.6552(3) 0.3958(2) 0.0206(8) Uani 1 1 d . . . . .
H24 H 0.756514 0.677789 0.411607 0.025 Uiso 1 1 calc R U . . .
C25 C 0.71745(10) 0.5816(2) 0.4355(2) 0.0159(8) Uani 1 1 d . . . . .
C26 C 0.63162(9) 0.5571(3) 0.3205(2) 0.0190(8) Uani 1 1 d . . . . .
H26 H 0.626755 0.490531 0.340772 0.023 Uiso 1 1 calc R U . . .
C27 C 0.60201(10) 0.6244(3) 0.3473(2) 0.0253(9) Uani 1 1 d . . . . .
H27A H 0.600354 0.620738 0.401139 0.038 Uiso 1 1 calc R U . . .
H27B H 0.579362 0.604035 0.325453 0.038 Uiso 1 1 calc R U . . .
H27C H 0.607288 0.691695 0.332548 0.038 Uiso 1 1 calc R U . . .
C28 C 0.63024(11) 0.5496(3) 0.2363(2) 0.0282(10) Uani 1 1 d . . . . .
H28A H 0.608714 0.514320 0.221557 0.042 Uiso 1 1 calc R U . . .
H28B H 0.651242 0.514394 0.218551 0.042 Uiso 1 1 calc R U . . .
H28C H 0.629871 0.615322 0.214948 0.042 Uiso 1 1 calc R U . . .
C29 C 0.73982(12) 0.7680(3) 0.2876(3) 0.0357(11) Uani 1 1 d . . . . .
H29 H 0.756980 0.801511 0.321190 0.043 Uiso 1 1 calc R U . . .
C30 C 0.71842(15) 0.8463(3) 0.2493(3) 0.0534(15) Uani 1 1 d . . . . .
H30A H 0.705424 0.884636 0.286160 0.080 Uiso 1 1 calc R U . . .
H30B H 0.701489 0.815899 0.215297 0.080 Uiso 1 1 calc R U . . .
H30C H 0.734451 0.889301 0.221756 0.080 Uiso 1 1 calc R U . . .
C31 C 0.76160(13) 0.7090(4) 0.2324(3) 0.0519(15) Uani 1 1 d . . . . .
H31A H 0.776568 0.662144 0.258861 0.078 Uiso 1 1 calc R U . . .
H31B H 0.776683 0.753246 0.203627 0.078 Uiso 1 1 calc R U . . .
H31C H 0.745542 0.673838 0.199140 0.078 Uiso 1 1 calc R U . . .
C32 C 0.73634(9) 0.5412(3) 0.5028(2) 0.0192(8) Uani 1 1 d . . . . .
H32 H 0.728204 0.472277 0.509482 0.023 Uiso 1 1 calc R U . . .
C33 C 0.77700(10) 0.5392(3) 0.4957(3) 0.0323(11) Uani 1 1 d . . . . .
H33A H 0.787188 0.503475 0.537444 0.048 Uiso 1 1 calc R U . . .
H33B H 0.786151 0.606187 0.495446 0.048 Uiso 1 1 calc R U . . .
H33C H 0.783616 0.506623 0.449579 0.048 Uiso 1 1 calc R U . . .
C34 C 0.72596(11) 0.5972(3) 0.5719(2) 0.0321(10) Uani 1 1 d . . . . .
H34A H 0.737859 0.568339 0.614735 0.048 Uiso 1 1 calc R U . . .
H34B H 0.700140 0.593700 0.578669 0.048 Uiso 1 1 calc R U . . .
H34C H 0.733193 0.665598 0.566815 0.048 Uiso 1 1 calc R U . . .
C35 C 0.63523(9) 0.6139(2) 0.6657(2) 0.0140(8) Uani 1 1 d . . . . .
C36 C 0.62750(9) 0.6994(2) 0.6250(2) 0.0163(8) Uani 1 1 d . . . . .
C37 C 0.62956(10) 0.7906(3) 0.6596(2) 0.0205(9) Uani 1 1 d . . . . .
H37 H 0.623211 0.846757 0.631801 0.025 Uiso 1 1 calc R U . . .
C38 C 0.64022(10) 0.8036(3) 0.7312(2) 0.0192(8) Uani 1 1 d . . . . .
C39 C 0.65108(10) 0.7202(3) 0.7688(2) 0.0207(8) Uani 1 1 d . . . . .
H39 H 0.660425 0.726985 0.817171 0.025 Uiso 1 1 calc R U . . .
C40 C 0.64877(10) 0.6267(3) 0.7381(2) 0.0175(8) Uani 1 1 d . . . . .
C41 C 0.61812(10) 0.7013(3) 0.54352(19) 0.0178(8) Uani 1 1 d . . . . .
H41 H 0.618223 0.632562 0.524946 0.021 Uiso 1 1 calc R U . . .
C42 C 0.64635(11) 0.7589(3) 0.5007(2) 0.0234(9) Uani 1 1 d . . . . .
H42A H 0.669958 0.732289 0.511662 0.035 Uiso 1 1 calc R U . . .
H42B H 0.645463 0.827704 0.515400 0.035 Uiso 1 1 calc R U . . .
H42C H 0.641670 0.753470 0.447736 0.035 Uiso 1 1 calc R U . . .
C43 C 0.58135(10) 0.7448(3) 0.5287(2) 0.0266(9) Uani 1 1 d . . . . .
H43A H 0.579523 0.808734 0.552698 0.040 Uiso 1 1 calc R U . . .
H43B H 0.563036 0.701166 0.548391 0.040 Uiso 1 1 calc R U . . .
H43C H 0.577950 0.752517 0.475438 0.040 Uiso 1 1 calc R U . . .
C44 C 0.63987(11) 0.9035(3) 0.7664(2) 0.0251(9) Uani 1 1 d . . . . .
H44 H 0.626405 0.947530 0.732452 0.030 Uiso 1 1 calc R U . . .
C45 C 0.67700(12) 0.9448(3) 0.7730(3) 0.0386(12) Uani 1 1 d . . . . .
H45A H 0.691555 0.901376 0.803541 0.058 Uiso 1 1 calc R U . . .
H45B H 0.675885 1.009547 0.795974 0.058 Uiso 1 1 calc R U . . .
H45C H 0.687619 0.950407 0.723891 0.058 Uiso 1 1 calc R U . . .
C46 C 0.62068(17) 0.9047(4) 0.8390(3) 0.0634(18) Uani 1 1 d . . . . .
H46A H 0.620142 0.971473 0.858316 0.095 Uiso 1 1 calc R U . . .
H46B H 0.633073 0.862116 0.874026 0.095 Uiso 1 1 calc R U . . .
H46C H 0.596290 0.881168 0.832072 0.095 Uiso 1 1 calc R U . . .
C47 C 0.66259(10) 0.5420(3) 0.7837(2) 0.0181(8) Uani 1 1 d . . . . .
H47 H 0.655009 0.480328 0.758786 0.022 Uiso 1 1 calc R U . . .
C48 C 0.70315(10) 0.5427(3) 0.7859(2) 0.0260(9) Uani 1 1 d . . . . .
H48A H 0.711649 0.484379 0.811688 0.039 Uiso 1 1 calc R U . . .
H48B H 0.711378 0.601222 0.811927 0.039 Uiso 1 1 calc R U . . .
H48C H 0.712469 0.543092 0.735443 0.039 Uiso 1 1 calc R U . . .
C49 C 0.64705(11) 0.5411(3) 0.8617(2) 0.0252(9) Uani 1 1 d . . . . .
H49A H 0.655791 0.597949 0.889012 0.038 Uiso 1 1 calc R U . . .
H49B H 0.654380 0.481198 0.887001 0.038 Uiso 1 1 calc R U . . .
H49C H 0.621046 0.543555 0.858893 0.038 Uiso 1 1 calc R U . . .
C50 C 0.59114(9) 0.4412(2) 0.71652(19) 0.0123(7) Uani 1 1 d . . . . .
C51 C 0.59942(9) 0.3645(2) 0.7667(2) 0.0145(8) Uani 1 1 d . . . . .
C52 C 0.58010(9) 0.3563(2) 0.8315(2) 0.0152(8) Uani 1 1 d . . . . .
H52 H 0.586028 0.305328 0.864810 0.018 Uiso 1 1 calc R U . . .
C53 C 0.55252(10) 0.4190(3) 0.8501(2) 0.0167(8) Uani 1 1 d . . . . .
C54 C 0.54278(10) 0.4878(3) 0.7980(2) 0.0183(8) Uani 1 1 d . . . . .
H54 H 0.522576 0.527626 0.807179 0.022 Uiso 1 1 calc R U . . .
C55 C 0.56151(9) 0.5004(2) 0.7330(2) 0.0143(7) Uani 1 1 d . . . . .
C56 C 0.62844(10) 0.2889(3) 0.7553(2) 0.0201(9) Uani 1 1 d . . . . .
H56 H 0.641240 0.305422 0.708666 0.024 Uiso 1 1 calc R U . . .
C57 C 0.65579(11) 0.2844(3) 0.8170(3) 0.0293(10) Uani 1 1 d . . . . .
H57A H 0.643626 0.275707 0.864276 0.044 Uiso 1 1 calc R U . . .
H57B H 0.669444 0.345371 0.817900 0.044 Uiso 1 1 calc R U . . .
H57C H 0.671919 0.229400 0.808427 0.044 Uiso 1 1 calc R U . . .
C58 C 0.61199(12) 0.1873(3) 0.7460(3) 0.0319(11) Uani 1 1 d . . . . .
H58A H 0.600129 0.168035 0.791808 0.048 Uiso 1 1 calc R U . . .
H58B H 0.630735 0.140003 0.734295 0.048 Uiso 1 1 calc R U . . .
H58C H 0.594593 0.188732 0.705756 0.048 Uiso 1 1 calc R U . . .
C59 C 0.53480(10) 0.4150(3) 0.9256(2) 0.0214(8) Uani 1 1 d . . . . .
H59 H 0.546551 0.362175 0.954795 0.026 Uiso 1 1 calc R U . . .
C60 C 0.49536(11) 0.3917(3) 0.9210(2) 0.0314(10) Uani 1 1 d . . . . .
H60A H 0.484894 0.394576 0.970389 0.047 Uiso 1 1 calc R U . . .
H60B H 0.492163 0.326087 0.900528 0.047 Uiso 1 1 calc R U . . .
H60C H 0.483594 0.439517 0.889010 0.047 Uiso 1 1 calc R U . . .
C61 C 0.54082(12) 0.5121(3) 0.9660(2) 0.0309(10) Uani 1 1 d . . . . .
H61A H 0.531457 0.507342 1.016264 0.046 Uiso 1 1 calc R U . . .
H61B H 0.528508 0.564652 0.939637 0.046 Uiso 1 1 calc R U . . .
H61C H 0.566341 0.526373 0.967836 0.046 Uiso 1 1 calc R U . . .
C62 C 0.54832(10) 0.5794(3) 0.6807(2) 0.0181(8) Uani 1 1 d . . . . .
H62 H 0.566140 0.585446 0.639999 0.022 Uiso 1 1 calc R U . . .
C63 C 0.51293(11) 0.5491(3) 0.6458(2) 0.0292(10) Uani 1 1 d . . . . .
H63A H 0.495045 0.540477 0.684571 0.044 Uiso 1 1 calc R U . . .
H63B H 0.516052 0.487474 0.619123 0.044 Uiso 1 1 calc R U . . .
H63C H 0.505035 0.599882 0.611490 0.044 Uiso 1 1 calc R U . . .
C64 C 0.54554(11) 0.6789(3) 0.7182(2) 0.0264(10) Uani 1 1 d . . . . .
H64A H 0.568548 0.695980 0.740023 0.040 Uiso 1 1 calc R U . . .
H64B H 0.527415 0.676125 0.756932 0.040 Uiso 1 1 calc R U . . .
H64C H 0.538885 0.728347 0.681690 0.040 Uiso 1 1 calc R U . . .
C65 C 0.68179(9) 0.1723(2) 0.42235(19) 0.0139(7) Uani 1 1 d . . . . .
C66 C 0.66676(9) 0.0785(2) 0.4076(2) 0.0155(8) Uani 1 1 d . . . . .
C67 C 0.68507(10) -0.0060(2) 0.4268(2) 0.0176(8) Uani 1 1 d . . . . .
H67 H 0.674628 -0.067524 0.416011 0.021 Uiso 1 1 calc R U . . .
C68 C 0.71800(10) -0.0037(2) 0.4610(2) 0.0188(8) Uani 1 1 d . . . . .
C69 C 0.73362(10) 0.0870(3) 0.4706(2) 0.0191(8) Uani 1 1 d . . . . .
H69 H 0.756894 0.090037 0.490829 0.023 Uiso 1 1 calc R U . . .
C70 C 0.71655(9) 0.1742(2) 0.45175(19) 0.0148(7) Uani 1 1 d . . . . .
C71 C 0.63092(10) 0.0658(3) 0.3689(2) 0.0166(8) Uani 1 1 d . . . . .
H71 H 0.617560 0.128541 0.374138 0.020 Uiso 1 1 calc R U . . .
C72 C 0.60759(11) -0.0153(3) 0.4002(2) 0.0282(10) Uani 1 1 d . . . . .
H72A H 0.604665 -0.005606 0.453392 0.042 Uiso 1 1 calc R U . . .
H72B H 0.618869 -0.078642 0.391152 0.042 Uiso 1 1 calc R U . . .
H72C H 0.584248 -0.013639 0.376237 0.042 Uiso 1 1 calc R U . . .
C73 C 0.63653(11) 0.0476(3) 0.2861(2) 0.0279(10) Uani 1 1 d . . . . .
H73A H 0.646055 -0.018233 0.278635 0.042 Uiso 1 1 calc R U . . .
H73B H 0.653352 0.095758 0.266516 0.042 Uiso 1 1 calc R U . . .
H73C H 0.613751 0.053811 0.260231 0.042 Uiso 1 1 calc R U . . .
C74 C 0.73383(10) -0.0964(3) 0.4930(2) 0.0250(9) Uani 1 1 d . . . . .
H74 H 0.722389 -0.153273 0.467902 0.030 Uiso 1 1 calc R U . . .
C75 C 0.72447(11) -0.1013(3) 0.5752(3) 0.0324(10) Uani 1 1 d . . . . .
H75A H 0.734668 -0.044744 0.600633 0.049 Uiso 1 1 calc R U . . .
H75B H 0.734194 -0.161448 0.596397 0.049 Uiso 1 1 calc R U . . .
H75C H 0.698566 -0.100883 0.581035 0.049 Uiso 1 1 calc R U . . .
C76 C 0.77410(11) -0.1048(3) 0.4822(3) 0.0385(12) Uani 1 1 d . . . . .
H76A H 0.782295 -0.167979 0.501002 0.058 Uiso 1 1 calc R U . . .
H76B H 0.786014 -0.052086 0.509184 0.058 Uiso 1 1 calc R U . . .
H76C H 0.779759 -0.099623 0.429655 0.058 Uiso 1 1 calc R U . . .
C77 C 0.73756(9) 0.2673(3) 0.4660(2) 0.0160(8) Uani 1 1 d . . . . .
H77 H 0.722255 0.324312 0.452472 0.019 Uiso 1 1 calc R U . . .
C78 C 0.77132(10) 0.2714(3) 0.4192(2) 0.0221(8) Uani 1 1 d . . . . .
H78A H 0.786822 0.216544 0.432092 0.033 Uiso 1 1 calc R U . . .
H78B H 0.783807 0.333002 0.428559 0.033 Uiso 1 1 calc R U . . .
H78C H 0.764965 0.267424 0.366881 0.033 Uiso 1 1 calc R U . . .
C79 C 0.74736(10) 0.2763(3) 0.5476(2) 0.0236(9) Uani 1 1 d . . . . .
H79A H 0.725851 0.269973 0.577713 0.035 Uiso 1 1 calc R U . . .
H79B H 0.758329 0.340086 0.556580 0.035 Uiso 1 1 calc R U . . .
H79C H 0.764184 0.224485 0.560764 0.035 Uiso 1 1 calc R U . . .
C80 C 0.63623(9) 0.2896(2) 0.3094(2) 0.0133(7) Uani 1 1 d . . . . .
C81 C 0.60082(10) 0.2841(3) 0.2843(2) 0.0174(8) Uani 1 1 d . . . . .
C82 C 0.59371(10) 0.2875(3) 0.2089(2) 0.0222(9) Uani 1 1 d . . . . .
H82 H 0.569679 0.284207 0.192904 0.027 Uiso 1 1 calc R U . . .
C83 C 0.62017(10) 0.2953(3) 0.1565(2) 0.0214(8) Uani 1 1 d . . . . .
C84 C 0.65485(10) 0.3015(3) 0.1810(2) 0.0205(8) Uani 1 1 d . . . . .
H84 H 0.673459 0.307350 0.145908 0.025 Uiso 1 1 calc R U . . .
C85 C 0.66339(9) 0.2994(2) 0.2559(2) 0.0149(8) Uani 1 1 d . . . . .
C86 C 0.56905(9) 0.2768(3) 0.3352(2) 0.0202(8) Uani 1 1 d . . . . .
H86 H 0.578348 0.262674 0.385708 0.024 Uiso 1 1 calc R U . . .
C87 C 0.54333(11) 0.1941(3) 0.3150(3) 0.0319(10) Uani 1 1 d . . . . .
H87A H 0.523730 0.192489 0.350558 0.048 Uiso 1 1 calc R U . . .
H87B H 0.556013 0.131605 0.316062 0.048 Uiso 1 1 calc R U . . .
H87C H 0.533815 0.205338 0.265413 0.048 Uiso 1 1 calc R U . . .
C88 C 0.54939(10) 0.3743(3) 0.3391(2) 0.0278(10) Uani 1 1 d . . . . .
H88A H 0.565520 0.424806 0.357617 0.042 Uiso 1 1 calc R U . . .
H88B H 0.528990 0.368170 0.372404 0.042 Uiso 1 1 calc R U . . .
H88C H 0.541028 0.392310 0.289784 0.042 Uiso 1 1 calc R U . . .
C89 C 0.61182(11) 0.2988(3) 0.0744(2) 0.0291(9) Uani 1 1 d . . . . .
H89 H 0.585569 0.290249 0.068472 0.035 Uiso 1 1 calc R U . . .
C90 C 0.63004(13) 0.2154(4) 0.0336(2) 0.0405(12) Uani 1 1 d . . . . .
H90A H 0.624361 0.153420 0.057913 0.061 Uiso 1 1 calc R U . . .
H90B H 0.655830 0.225551 0.034242 0.061 Uiso 1 1 calc R U . . .
H90C H 0.621640 0.213591 -0.017490 0.061 Uiso 1 1 calc R U . . .
C91 C 0.62174(13) 0.3971(3) 0.0416(2) 0.0403(12) Uani 1 1 d . . . . .
H91A H 0.610798 0.449295 0.070763 0.060 Uiso 1 1 calc R U . . .
H91B H 0.613188 0.400698 -0.009302 0.060 Uiso 1 1 calc R U . . .
H91C H 0.647654 0.404639 0.042347 0.060 Uiso 1 1 calc R U . . .
C92 C 0.70295(9) 0.3067(3) 0.2744(2) 0.0185(8) Uani 1 1 d . . . . .
H92 H 0.705267 0.303442 0.329294 0.022 Uiso 1 1 calc R U . . .
C93 C 0.72357(10) 0.2201(3) 0.2422(2) 0.0280(10) Uani 1 1 d . . . . .
H93A H 0.715099 0.159332 0.264689 0.042 Uiso 1 1 calc R U . . .
H93B H 0.748982 0.228127 0.252421 0.042 Uiso 1 1 calc R U . . .
H93C H 0.719792 0.217373 0.188753 0.042 Uiso 1 1 calc R U . . .
C94 C 0.71890(10) 0.4037(3) 0.2495(2) 0.0259(9) Uani 1 1 d . . . . .
H94A H 0.744217 0.405436 0.262200 0.039 Uiso 1 1 calc R U . . .
H94B H 0.706573 0.457566 0.274154 0.039 Uiso 1 1 calc R U . . .
H94C H 0.716165 0.410300 0.195973 0.039 Uiso 1 1 calc R U . . .

loop_
_atom_site_aniso_label
_atom_site_aniso_U_11
_atom_site_aniso_U_22
_atom_site_aniso_U_33
_atom_site_aniso_U_23
_atom_site_aniso_U_13
_atom_site_aniso_U_12
Rh 0.01617(13) 0.01414(12) 0.02309(15) 0.00475(14) 0.00371(15) -0.00067(11)
Si1 0.0147(5) 0.0125(5) 0.0127(5) 0.0015(4) 0.0003(4) 0.0007(4)
Si2 0.0150(5) 0.0105(4) 0.0113(5) 0.0008(4) 0.0017(4) 0.0011(4)
Si3 0.0144(5) 0.0141(4) 0.0118(5) 0.0013(4) 0.0015(4) 0.0017(4)
Si4 0.0156(5) 0.0121(5) 0.0136(5) 0.0008(4) 0.0024(4) -0.0003(4)
Si5 0.0131(5) 0.0132(5) 0.0102(5) 0.0006(4) 0.0003(4) 0.0006(4)
Si6 0.0143(5) 0.0121(5) 0.0125(5) 0.0014(4) 0.0020(4) -0.0007(4)
Si7 0.0199(6) 0.0156(5) 0.0244(6) 0.0045(4) 0.0025(5) -0.0029(4)
Cl1 0.0412(7) 0.0352(6) 0.0537(8) 0.0261(6) -0.0041(6) -0.0063(5)
O1 0.0269(17) 0.055(2) 0.070(3) 0.039(2) 0.0057(18) 0.0130(16)
O2 0.0369(18) 0.0360(17) 0.046(2) 0.0119(14) 0.0028(15) 0.0132(15)
N1 0.0185(16) 0.0237(15) 0.026(2) -0.0050(16) 0.0035(16) -0.0010(12)
N2 0.0208(17) 0.0246(17) 0.026(2) -0.0053(15) 0.0067(15) -0.0040(14)
C1 0.022(2) 0.0204(19) 0.029(2) 0.0015(17) 0.0079(18) -0.0066(16)
C4 0.026(2) 0.037(3) 0.037(3) -0.015(2) 0.003(2) -0.0052(19)
C5A 0.080(8) 0.066(7) 0.036(6) -0.006(5) 0.003(6) -0.009(6)
C6A 0.038(6) 0.054(8) 0.056(8) -0.030(6) 0.001(6) 0.005(6)
C7A 0.047(7) 0.067(7) 0.065(8) -0.032(6) 0.000(6) -0.016(6)
C5B 0.051(6) 0.101(8) 0.047(6) -0.037(6) -0.010(5) 0.017(6)
C6B 0.032(5) 0.046(6) 0.031(6) -0.012(5) 0.006(4) -0.005(5)
C7B 0.065(7) 0.049(6) 0.084(8) -0.039(5) 0.023(6) -0.028(5)
C8 0.023(2) 0.037(2) 0.034(3) -0.006(2) -0.001(2) 0.0045(18)
C9 0.027(3) 0.066(3) 0.034(3) -0.006(2) 0.003(2) -0.011(2)
C10 0.018(3) 0.115(5) 0.054(4) -0.018(4) 0.004(3) -0.010(3)
C11 0.025(3) 0.122(6) 0.075(5) -0.020(5) -0.010(4) 0.024(3)
C12 0.057(4) 0.076(4) 0.078(5) 0.001(4) -0.009(4) 0.033(3)
C13 0.034(3) 0.054(3) 0.068(4) 0.006(3) 0.001(3) 0.010(2)
C14 0.033(2) 0.031(2) 0.032(3) -0.0117(19) 0.013(2) -0.0093(19)
C15A 0.035(9) 0.065(17) 0.019(11) -0.012(10) 0.010(7) 0.001(11)
C16A 0.08(2) 0.027(8) 0.056(14) -0.007(8) -0.001(15) -0.006(11)
C15B 0.040(4) 0.073(9) 0.048(7) -0.037(6) 0.006(4) -0.018(5)
C16B 0.075(8) 0.027(4) 0.050(6) -0.009(3) 0.037(6) -0.003(4)
C17 0.045(3) 0.062(3) 0.027(3) -0.010(2) 0.014(2) -0.012(2)
C18 0.027(2) 0.027(2) 0.033(3) 0.0132(19) 0.011(2) 0.0001(19)
C19 0.027(2) 0.0167(18) 0.022(2) 0.0044(15) 0.0051(17) -0.0003(16)
C20 0.0168(18) 0.0110(16) 0.0157(19) 0.0006(14) 0.0035(15) -0.0004(14)
C21 0.021(2) 0.0121(17) 0.0137(19) 0.0011(14) 0.0019(16) 0.0014(15)
C22 0.026(2) 0.0218(19) 0.015(2) 0.0082(16) 0.0002(17) -0.0016(17)
C23 0.027(2) 0.0182(18) 0.021(2) 0.0062(16) 0.0031(18) -0.0070(16)
C24 0.021(2) 0.0211(19) 0.020(2) 0.0016(16) 0.0023(16) -0.0072(16)
C25 0.0195(19) 0.0142(17) 0.0140(19) -0.0003(14) 0.0021(15) 0.0002(15)
C26 0.018(2) 0.0208(19) 0.019(2) 0.0070(16) -0.0025(16) -0.0016(15)
C27 0.021(2) 0.029(2) 0.026(2) 0.0024(18) -0.0012(18) 0.0021(17)
C28 0.028(2) 0.032(2) 0.025(2) 0.0033(19) -0.0055(19) -0.0002(18)
C29 0.037(3) 0.042(3) 0.029(3) 0.015(2) -0.001(2) -0.021(2)
C30 0.059(4) 0.040(3) 0.061(4) 0.030(3) -0.002(3) -0.017(3)
C31 0.035(3) 0.090(4) 0.030(3) 0.018(3) 0.007(2) -0.020(3)
C32 0.0168(19) 0.0193(19) 0.021(2) 0.0027(16) -0.0020(17) -0.0045(15)
C33 0.022(2) 0.032(2) 0.043(3) 0.010(2) -0.005(2) -0.0026(18)
C34 0.044(2) 0.035(2) 0.018(2) 0.000(2) -0.008(2) 0.0035(19)
C35 0.0139(18) 0.0100(17) 0.018(2) -0.0003(14) 0.0033(15) 0.0012(14)
C36 0.0166(19) 0.0127(17) 0.020(2) -0.0011(15) 0.0021(16) 0.0001(14)
C37 0.025(2) 0.0133(18) 0.023(2) 0.0028(16) -0.0006(18) -0.0007(16)
C38 0.019(2) 0.0133(18) 0.025(2) -0.0016(16) 0.0040(17) -0.0034(15)
C39 0.026(2) 0.0188(19) 0.017(2) -0.0030(16) -0.0014(17) -0.0042(16)
C40 0.0186(19) 0.0170(17) 0.017(2) -0.0007(15) 0.0005(16) -0.0035(15)
C41 0.028(2) 0.0109(16) 0.015(2) 0.0037(14) -0.0026(16) -0.0009(15)
C42 0.031(2) 0.0188(19) 0.021(2) 0.0059(17) 0.0035(18) 0.0014(17)
C43 0.025(2) 0.034(2) 0.021(2) 0.0050(18) -0.0017(18) 0.0007(18)
C44 0.032(2) 0.0160(19) 0.027(2) -0.0034(17) -0.0015(19) 0.0006(17)
C45 0.041(3) 0.022(2) 0.053(3) -0.011(2) -0.012(2) -0.002(2)
C46 0.098(5) 0.030(3) 0.061(4) -0.021(3) 0.043(4) -0.007(3)
C47 0.024(2) 0.0152(18) 0.015(2) -0.0012(15) -0.0045(17) -0.0023(16)
C48 0.024(2) 0.026(2) 0.028(2) 0.0042(18) -0.0028(19) 0.0004(18)
C49 0.030(2) 0.027(2) 0.018(2) 0.0019(17) 0.0027(18) -0.0041(18)
C50 0.0144(18) 0.0103(16) 0.0123(18) -0.0011(14) 0.0008(15) -0.0015(14)
C51 0.0158(18) 0.0134(17) 0.0144(19) 0.0002(14) -0.0008(15) -0.0008(14)
C52 0.0198(19) 0.0121(17) 0.0137(19) 0.0045(14) 0.0005(15) -0.0004(14)
C53 0.019(2) 0.0165(18) 0.015(2) -0.0004(15) 0.0017(16) -0.0025(15)
C54 0.0187(19) 0.0184(18) 0.018(2) 0.0007(15) 0.0034(16) 0.0044(15)
C55 0.0141(18) 0.0123(17) 0.0166(19) 0.0014(14) 0.0010(15) -0.0009(14)
C56 0.025(2) 0.0196(19) 0.016(2) 0.0066(16) 0.0072(17) 0.0085(16)
C57 0.021(2) 0.027(2) 0.040(3) 0.005(2) -0.003(2) 0.0079(18)
C58 0.040(3) 0.018(2) 0.037(3) -0.0086(18) -0.010(2) 0.0119(19)
C59 0.025(2) 0.0230(19) 0.016(2) 0.0051(16) 0.0073(17) 0.0064(16)
C60 0.027(2) 0.044(3) 0.024(2) 0.005(2) 0.0103(19) 0.000(2)
C61 0.036(3) 0.037(2) 0.020(2) -0.0071(19) 0.006(2) 0.004(2)
C62 0.020(2) 0.0171(18) 0.017(2) 0.0016(15) 0.0048(16) 0.0050(15)
C63 0.025(2) 0.036(2) 0.026(2) 0.0085(19) -0.0040(19) 0.0042(18)
C64 0.034(2) 0.018(2) 0.027(2) 0.0037(17) 0.005(2) 0.0100(17)
C65 0.0175(18) 0.0146(17) 0.0097(18) 0.0013(14) 0.0037(15) 0.0012(14)
C66 0.0193(19) 0.0150(17) 0.0122(19) 0.0000(15) -0.0005(16) -0.0003(14)
C67 0.022(2) 0.0116(17) 0.019(2) 0.0006(15) 0.0004(16) -0.0013(15)
C68 0.021(2) 0.0153(18) 0.020(2) 0.0016(16) 0.0000(17) 0.0032(15)
C69 0.0150(19) 0.0216(19) 0.021(2) 0.0010(16) -0.0036(16) 0.0014(15)
C70 0.0170(18) 0.0167(17) 0.0106(18) 0.0019(14) 0.0044(15) 0.0011(14)
C71 0.018(2) 0.0146(18) 0.017(2) -0.0008(15) -0.0046(16) 0.0009(15)
C72 0.026(2) 0.027(2) 0.031(3) 0.0028(19) -0.005(2) -0.0086(18)
C73 0.029(2) 0.033(2) 0.022(2) -0.0043(18) -0.0067(19) 0.0001(19)
C74 0.025(2) 0.0179(19) 0.032(2) 0.0052(17) -0.0064(19) 0.0013(16)
C75 0.043(3) 0.0206(19) 0.033(3) 0.004(2) -0.013(2) 0.0012(17)
C76 0.031(3) 0.029(2) 0.055(3) 0.010(2) -0.007(2) 0.010(2)
C77 0.0143(18) 0.0186(18) 0.0152(19) 0.0014(15) -0.0015(15) 0.0029(14)
C78 0.0167(19) 0.028(2) 0.021(2) -0.0021(17) -0.0004(17) -0.0004(16)
C79 0.022(2) 0.027(2) 0.022(2) -0.0030(16) -0.0036(17) 0.0032(16)
C80 0.0144(18) 0.0123(17) 0.0133(19) 0.0006(14) -0.0018(15) 0.0017(14)
C81 0.0188(19) 0.0184(19) 0.015(2) 0.0013(15) 0.0022(16) 0.0020(15)
C82 0.016(2) 0.030(2) 0.021(2) 0.0053(17) -0.0037(17) -0.0008(16)
C83 0.023(2) 0.028(2) 0.013(2) 0.0013(16) -0.0022(17) -0.0006(17)
C84 0.019(2) 0.028(2) 0.015(2) 0.0021(16) 0.0037(16) -0.0013(16)
C85 0.0147(18) 0.0166(17) 0.0136(19) 0.0009(15) -0.0004(15) 0.0031(14)
C86 0.0117(18) 0.032(2) 0.017(2) 0.0023(17) -0.0009(16) 0.0022(16)
C87 0.019(2) 0.039(2) 0.038(3) 0.001(2) 0.004(2) -0.0066(19)
C88 0.018(2) 0.039(2) 0.026(2) 0.003(2) 0.0024(18) 0.0030(18)
C89 0.024(2) 0.049(2) 0.014(2) 0.002(2) -0.0065(18) -0.0053(18)
C90 0.053(3) 0.054(3) 0.015(2) -0.004(2) -0.003(2) -0.008(2)
C91 0.044(3) 0.051(3) 0.026(3) 0.018(2) -0.009(2) -0.002(2)
C92 0.0139(19) 0.028(2) 0.014(2) 0.0003(16) 0.0027(15) 0.0013(16)
C93 0.018(2) 0.040(2) 0.026(2) 0.0002(19) -0.0009(18) 0.0095(18)
C94 0.017(2) 0.034(2) 0.027(2) 0.0028(19) 0.0015(18) -0.0008(18)

loop_
_atom_type_symbol
_atom_type_description
_atom_type_scat_dispersion_real
_atom_type_scat_dispersion_imag
_atom_type_scat_source
C C 0.0033 0.0016 'International Tables Vol C Tables 4.2.6.8 and 6.1.1.4'
H H 0.0000 0.0000 'International Tables Vol C Tables 4.2.6.8 and 6.1.1.4'
N N 0.0061 0.0033 'International Tables Vol C Tables 4.2.6.8 and 6.1.1.4'
O O 0.0106 0.0060 'International Tables Vol C Tables 4.2.6.8 and 6.1.1.4'
Si Si 0.0817 0.0704 'International Tables Vol C Tables 4.2.6.8 and 6.1.1.4'
Cl Cl 0.1484 0.1585 'International Tables Vol C Tables 4.2.6.8 and 6.1.1.4'
Rh Rh -1.1178 0.9187 'International Tables Vol C Tables 4.2.6.8 and 6.1.1.4'

loop_
_geom_angle_atom_site_label_1
_geom_angle_atom_site_label_2
_geom_angle_atom_site_label_3
_geom_angle
_geom_angle_site_symmetry_1
_geom_angle_site_symmetry_3
_geom_angle_publ_flag
C18 Rh C19 170.35(17) . . ?
C18 Rh Si7 87.09(12) . . ?
C19 Rh Si7 99.84(11) . . ?
C18 Rh Si4 86.24(12) . . ?
C19 Rh Si4 87.16(11) . . ?
Si7 Rh Si4 172.63(4) . . ?
Si4 Si1 Si6 79.61(4) . . ?
Si4 Si1 Si2 97.15(5) . . ?
Si6 Si1 Si2 98.07(5) . . ?
Si4 Si1 Si3 57.23(4) . . ?
Si6 Si1 Si3 55.92(4) . . ?
Si2 Si1 Si3 55.77(4) . . ?
C35 Si2 C50 103.88(15) . . ?
C35 Si2 Si3 123.42(12) . . ?
C50 Si2 Si3 119.52(11) . . ?
C35 Si2 Si1 122.11(12) . . ?
C50 Si2 Si1 118.62(11) . . ?
Si3 Si2 Si1 67.00(4) . . ?
Si6 Si3 Si2 99.46(5) . . ?
Si6 Si3 Si4 78.78(5) . . ?
Si2 Si3 Si4 96.89(5) . . ?
Si6 Si3 Si1 56.25(4) . . ?
Si2 Si3 Si1 57.23(4) . . ?
Si4 Si3 Si1 55.41(4) . . ?
Si1 Si4 Si5 93.06(5) . . ?
Si1 Si4 Si3 67.37(4) . . ?
Si5 Si4 Si3 87.31(5) . . ?
Si1 Si4 Rh 124.01(5) . . ?
Si5 Si4 Rh 132.67(5) . . ?
Si3 Si4 Rh 131.22(5) . . ?
C80 Si5 C65 108.35(15) . . ?
C80 Si5 Si6 110.93(11) . . ?
C65 Si5 Si6 126.00(12) . . ?
C80 Si5 Si4 128.17(12) . . ?
C65 Si5 Si4 104.42(11) . . ?
Si6 Si5 Si4 78.26(4) . . ?
C20 Si6 Si3 136.23(12) . . ?
C20 Si6 Si1 125.66(11) . . ?
Si3 Si6 Si1 67.84(4) . . ?
C20 Si6 Si5 126.78(12) . . ?
Si3 Si6 Si5 88.62(5) . . ?
Si1 Si6 Si5 92.99(5) . . ?
N1 Si7 N2 70.96(15) . . ?
N1 Si7 Cl1 104.23(11) . . ?
N2 Si7 Cl1 104.21(12) . . ?
N1 Si7 C1 35.56(14) . . ?
N2 Si7 C1 35.57(14) . . ?
Cl1 Si7 C1 110.18(11) . . ?
N1 Si7 Rh 123.21(12) . . ?
N2 Si7 Rh 118.82(11) . . ?
Cl1 Si7 Rh 123.08(6) . . ?
C1 Si7 Rh 126.61(10) . . ?
C1 N1 C4 131.7(3) . . ?
C1 N1 Si7 91.5(3) . . ?
C4 N1 Si7 136.3(3) . . ?
C1 N2 C14 132.1(3) . . ?
C1 N2 Si7 91.3(3) . . ?
C14 N2 Si7 136.5(3) . . ?
N1 C1 N2 105.8(3) . . ?
N1 C1 C8 127.9(4) . . ?
N2 C1 C8 126.2(4) . . ?
N1 C1 Si7 52.9(2) . . ?
N2 C1 Si7 53.2(2) . . ?
C8 C1 Si7 172.9(3) . . ?
C5B C4 N1 114.9(5) . . ?
N1 C4 C7A 115.7(6) . . ?
N1 C4 C6A 108.0(6) . . ?
C7A C4 C6A 112.5(8) . . ?
C5B C4 C6B 112.2(7) . . ?
N1 C4 C6B 106.1(5) . . ?
C5B C4 C7B 111.5(8) . . ?
N1 C4 C7B 103.1(5) . . ?
C6B C4 C7B 108.4(6) . . ?
N1 C4 C5A 105.9(6) . . ?
C7A C4 C5A 107.6(9) . . ?
C6A C4 C5A 106.5(8) . . ?
C4 C5A H5AA 109.5 . . ?
C4 C5A H5AB 109.5 . . ?
H5AA C5A H5AB 109.5 . . ?
C4 C5A H5AC 109.5 . . ?
H5AA C5A H5AC 109.5 . . ?
H5AB C5A H5AC 109.5 . . ?
C4 C6A H6AA 109.5 . . ?
C4 C6A H6AB 109.5 . . ?
H6AA C6A H6AB 109.5 . . ?
C4 C6A H6AC 109.5 . . ?
H6AA C6A H6AC 109.5 . . ?
H6AB C6A H6AC 109.5 . . ?
C4 C7A H7AA 109.5 . . ?
C4 C7A H7AB 109.5 . . ?
H7AA C7A H7AB 109.5 . . ?
C4 C7A H7AC 109.5 . . ?
H7AA C7A H7AC 109.5 . . ?
H7AB C7A H7AC 109.5 . . ?
C4 C5B H5BA 109.5 . . ?
C4 C5B H5BB 109.5 . . ?
H5BA C5B H5BB 109.5 . . ?
C4 C5B H5BC 109.5 . . ?
H5BA C5B H5BC 109.5 . . ?
H5BB C5B H5BC 109.5 . . ?
C4 C6B H6BA 109.5 . . ?
C4 C6B H6BB 109.5 . . ?
H6BA C6B H6BB 109.5 . . ?
C4 C6B H6BC 109.5 . . ?
H6BA C6B H6BC 109.5 . . ?
H6BB C6B H6BC 109.5 . . ?
C4 C7B H7BA 109.5 . . ?
C4 C7B H7BB 109.5 . . ?
H7BA C7B H7BB 109.5 . . ?
C4 C7B H7BC 109.5 . . ?
H7BA C7B H7BC 109.5 . . ?
H7BB C7B H7BC 109.5 . . ?
C13 C8 C9 120.2(4) . . ?
C13 C8 C1 120.0(4) . . ?
C9 C8 C1 119.7(4) . . ?
C8 C9 C10 118.8(5) . . ?
C8 C9 H9 120.6 . . ?
C10 C9 H9 120.6 . . ?
C11 C10 C9 121.2(5) . . ?
C11 C10 H10 119.4 . . ?
C9 C10 H10 119.4 . . ?
C12 C11 C10 119.7(5) . . ?
C12 C11 H11 120.1 . . ?
C10 C11 H11 120.1 . . ?
C11 C12 C13 120.6(6) . . ?
C11 C12 H12 119.7 . . ?
C13 C12 H12 119.7 . . ?
C8 C13 C12 119.4(5) . . ?
C8 C13 H13 120.3 . . ?
C12 C13 H13 120.3 . . ?
C16A C14 N2 110.6(14) . . ?
C15B C14 N2 105.8(5) . . ?
C16A C14 C17 129(2) . . ?
C15B C14 C17 114.7(8) . . ?
N2 C14 C17 109.9(3) . . ?
C15B C14 C16B 110.3(6) . . ?
N2 C14 C16B 110.0(5) . . ?
C17 C14 C16B 106.0(6) . . ?
C16A C14 C15A 106.1(15) . . ?
N2 C14 C15A 101.6(10) . . ?
C17 C14 C15A 94.6(13) . . ?
C14 C15A H15A 109.5 . . ?
C14 C15A H15B 109.5 . . ?
H15A C15A H15B 109.5 . . ?
C14 C15A H15C 109.5 . . ?
H15A C15A H15C 109.5 . . ?
H15B C15A H15C 109.5 . . ?
C14 C16A H16A 109.5 . . ?
C14 C16A H16B 109.5 . . ?
H16A C16A H16B 109.5 . . ?
C14 C16A H16C 109.5 . . ?
H16A C16A H16C 109.5 . . ?
H16B C16A H16C 109.5 . . ?
C14 C15B H15D 109.5 . . ?
C14 C15B H15E 109.5 . . ?
H15D C15B H15E 109.5 . . ?
C14 C15B H15F 109.5 . . ?
H15D C15B H15F 109.5 . . ?
H15E C15B H15F 109.5 . . ?
C14 C16B H16D 109.5 . . ?
C14 C16B H16E 109.5 . . ?
H16D C16B H16E 109.5 . . ?
C14 C16B H16F 109.5 . . ?
H16D C16B H16F 109.5 . . ?
H16E C16B H16F 109.5 . . ?
C14 C17 H17A 109.5 . . ?
C14 C17 H17B 109.5 . . ?
H17A C17 H17B 109.5 . . ?
C14 C17 H17C 109.5 . . ?
H17A C17 H17C 109.5 . . ?
H17B C17 H17C 109.5 . . ?
O1 C18 Rh 176.7(4) . . ?
O2 C19 Rh 178.3(4) . . ?
C25 C20 C21 118.7(3) . . ?
C25 C20 Si6 123.1(3) . . ?
C21 C20 Si6 118.1(3) . . ?
C22 C21 C20 119.0(3) . . ?
C22 C21 C26 118.1(3) . . ?
C20 C21 C26 123.0(3) . . ?
C23 C22 C21 122.7(4) . . ?
C23 C22 H22 118.7 . . ?
C21 C22 H22 118.7 . . ?
C22 C23 C24 117.4(3) . . ?
C22 C23 C29 122.5(4) . . ?
C24 C23 C29 119.7(4) . . ?
C25 C24 C23 122.6(4) . . ?
C25 C24 H24 118.7 . . ?
C23 C24 H24 118.7 . . ?
C24 C25 C20 119.6(3) . . ?
C24 C25 C32 118.4(3) . . ?
C20 C25 C32 122.0(3) . . ?
C21 C26 C27 111.2(3) . . ?
C21 C26 C28 113.6(3) . . ?
C27 C26 C28 109.5(3) . . ?
C21 C26 H26 107.5 . . ?
C27 C26 H26 107.5 . . ?
C28 C26 H26 107.5 . . ?
C26 C27 H27A 109.5 . . ?
C26 C27 H27B 109.5 . . ?
H27A C27 H27B 109.5 . . ?
C26 C27 H27C 109.5 . . ?
H27A C27 H27C 109.5 . . ?
H27B C27 H27C 109.5 . . ?
C26 C28 H28A 109.5 . . ?
C26 C28 H28B 109.5 . . ?
H28A C28 H28B 109.5 . . ?
C26 C28 H28C 109.5 . . ?
H28A C28 H28C 109.5 . . ?
H28B C28 H28C 109.5 . . ?
C23 C29 C30 115.2(4) . . ?
C23 C29 C31 108.2(4) . . ?
C30 C29 C31 111.2(4) . . ?
C23 C29 H29 107.3 . . ?
C30 C29 H29 107.3 . . ?
C31 C29 H29 107.3 . . ?
C29 C30 H30A 109.5 . . ?
C29 C30 H30B 109.5 . . ?
H30A C30 H30B 109.5 . . ?
C29 C30 H30C 109.5 . . ?
H30A C30 H30C 109.5 . . ?
H30B C30 H30C 109.5 . . ?
C29 C31 H31A 109.5 . . ?
C29 C31 H31B 109.5 . . ?
H31A C31 H31B 109.5 . . ?
C29 C31 H31C 109.5 . . ?
H31A C31 H31C 109.5 . . ?
H31B C31 H31C 109.5 . . ?
C25 C32 C34 111.1(3) . . ?
C25 C32 C33 113.9(3) . . ?
C34 C32 C33 109.6(3) . . ?
C25 C32 H32 107.3 . . ?
C34 C32 H32 107.3 . . ?
C33 C32 H32 107.3 . . ?
C32 C33 H33A 109.5 . . ?
C32 C33 H33B 109.5 . . ?
H33A C33 H33B 109.5 . . ?
C32 C33 H33C 109.5 . . ?
H33A C33 H33C 109.5 . . ?
H33B C33 H33C 109.5 . . ?
C32 C34 H34A 109.5 . . ?
C32 C34 H34B 109.5 . . ?
H34A C34 H34B 109.5 . . ?
C32 C34 H34C 109.5 . . ?
H34A C34 H34C 109.5 . . ?
H34B C34 H34C 109.5 . . ?
C36 C35 C40 117.1(3) . . ?
C36 C35 Si2 124.0(3) . . ?
C40 C35 Si2 118.0(3) . . ?
C37 C36 C35 119.5(3) . . ?
C37 C36 C41 115.7(3) . . ?
C35 C36 C41 124.7(3) . . ?
C38 C37 C36 123.8(4) . . ?
C38 C37 H37 118.1 . . ?
C36 C37 H37 118.1 . . ?
C37 C38 C39 116.4(3) . . ?
C37 C38 C44 121.1(3) . . ?
C39 C38 C44 122.6(4) . . ?
C38 C39 C40 122.5(4) . . ?
C38 C39 H39 118.7 . . ?
C40 C39 H39 118.7 . . ?
C39 C40 C35 120.2(3) . . ?
C39 C40 C47 117.5(3) . . ?
C35 C40 C47 122.3(3) . . ?
C36 C41 C43 112.8(3) . . ?
C36 C41 C42 109.9(3) . . ?
C43 C41 C42 109.6(3) . . ?
C36 C41 H41 108.1 . . ?
C43 C41 H41 108.1 . . ?
C42 C41 H41 108.1 . . ?
C41 C42 H42A 109.5 . . ?
C41 C42 H42B 109.5 . . ?
H42A C42 H42B 109.5 . . ?
C41 C42 H42C 109.5 . . ?
H42A C42 H42C 109.5 . . ?
H42B C42 H42C 109.5 . . ?
C41 C43 H43A 109.5 . . ?
C41 C43 H43B 109.5 . . ?
H43A C43 H43B 109.5 . . ?
C41 C43 H43C 109.5 . . ?
H43A C43 H43C 109.5 . . ?
H43B C43 H43C 109.5 . . ?
C46 C44 C38 112.7(3) . . ?
C46 C44 C45 111.7(4) . . ?
C38 C44 C45 111.4(3) . . ?
C46 C44 H44 106.9 . . ?
C38 C44 H44 106.9 . . ?
C45 C44 H44 106.9 . . ?
C44 C45 H45A 109.5 . . ?
C44 C45 H45B 109.5 . . ?
H45A C45 H45B 109.5 . . ?
C44 C45 H45C 109.5 . . ?
H45A C45 H45C 109.5 . . ?
H45B C45 H45C 109.5 . . ?
C44 C46 H46A 109.5 . . ?
C44 C46 H46B 109.5 . . ?
H46A C46 H46B 109.5 . . ?
C44 C46 H46C 109.5 . . ?
H46A C46 H46C 109.5 . . ?
H46B C46 H46C 109.5 . . ?
C40 C47 C48 110.6(3) . . ?
C40 C47 C49 112.3(3) . . ?
C48 C47 C49 111.0(3) . . ?
C40 C47 H47 107.6 . . ?
C48 C47 H47 107.6 . . ?
C49 C47 H47 107.6 . . ?
C47 C48 H48A 109.5 . . ?
C47 C48 H48B 109.5 . . ?
H48A C48 H48B 109.5 . . ?
C47 C48 H48C 109.5 . . ?
H48A C48 H48C 109.5 . . ?
H48B C48 H48C 109.5 . . ?
C47 C49 H49A 109.5 . . ?
C47 C49 H49B 109.5 . . ?
H49A C49 H49B 109.5 . . ?
C47 C49 H49C 109.5 . . ?
H49A C49 H49C 109.5 . . ?
H49B C49 H49C 109.5 . . ?
C55 C50 C51 117.5(3) . . ?
C55 C50 Si2 116.1(2) . . ?
C51 C50 Si2 125.7(3) . . ?
C52 C51 C50 119.1(3) . . ?
C52 C51 C56 115.9(3) . . ?
C50 C51 C56 125.0(3) . . ?
C51 C52 C53 123.2(3) . . ?
C51 C52 H52 118.4 . . ?
C53 C52 H52 118.4 . . ?
C54 C53 C52 116.9(3) . . ?
C54 C53 C59 121.5(3) . . ?
C52 C53 C59 121.5(3) . . ?
C53 C54 C55 122.1(3) . . ?
C53 C54 H54 118.9 . . ?
C55 C54 H54 118.9 . . ?
C54 C55 C50 120.7(3) . . ?
C54 C55 C62 117.0(3) . . ?
C50 C55 C62 122.2(3) . . ?
C51 C56 C57 114.5(3) . . ?
C51 C56 C58 110.1(3) . . ?
C57 C56 C58 108.6(3) . . ?
C51 C56 H56 107.8 . . ?
C57 C56 H56 107.8 . . ?
C58 C56 H56 107.8 . . ?
C56 C57 H57A 109.5 . . ?
C56 C57 H57B 109.5 . . ?
H57A C57 H57B 109.5 . . ?
C56 C57 H57C 109.5 . . ?
H57A C57 H57C 109.5 . . ?
H57B C57 H57C 109.5 . . ?
C56 C58 H58A 109.5 . . ?
C56 C58 H58B 109.5 . . ?
H58A C58 H58B 109.5 . . ?
C56 C58 H58C 109.5 . . ?
H58A C58 H58C 109.5 . . ?
H58B C58 H58C 109.5 . . ?
C60 C59 C53 112.6(3) . . ?
C60 C59 C61 110.6(3) . . ?
C53 C59 C61 109.5(3) . . ?
C60 C59 H59 108.0 . . ?
C53 C59 H59 108.0 . . ?
C61 C59 H59 108.0 . . ?
C59 C60 H60A 109.5 . . ?
C59 C60 H60B 109.5 . . ?
H60A C60 H60B 109.5 . . ?
C59 C60 H60C 109.5 . . ?
H60A C60 H60C 109.5 . . ?
H60B C60 H60C 109.5 . . ?
C59 C61 H61A 109.5 . . ?
C59 C61 H61B 109.5 . . ?
H61A C61 H61B 109.5 . . ?
C59 C61 H61C 109.5 . . ?
H61A C61 H61C 109.5 . . ?
H61B C61 H61C 109.5 . . ?
C55 C62 C64 112.2(3) . . ?
C55 C62 C63 110.4(3) . . ?
C64 C62 C63 111.5(3) . . ?
C55 C62 H62 107.5 . . ?
C64 C62 H62 107.5 . . ?
C63 C62 H62 107.5 . . ?
C62 C63 H63A 109.5 . . ?
C62 C63 H63B 109.5 . . ?
H63A C63 H63B 109.5 . . ?
C62 C63 H63C 109.5 . . ?
H63A C63 H63C 109.5 . . ?
H63B C63 H63C 109.5 . . ?
C62 C64 H64A 109.5 . . ?
C62 C64 H64B 109.5 . . ?
H64A C64 H64B 109.5 . . ?
C62 C64 H64C 109.5 . . ?
H64A C64 H64C 109.5 . . ?
H64B C64 H64C 109.5 . . ?
C70 C65 C66 117.0(3) . . ?
C70 C65 Si5 126.1(3) . . ?
C66 C65 Si5 116.5(3) . . ?
C67 C66 C65 120.4(3) . . ?
C67 C66 C71 117.2(3) . . ?
C65 C66 C71 122.4(3) . . ?
C68 C67 C66 122.4(3) . . ?
C68 C67 H67 118.8 . . ?
C66 C67 H67 118.8 . . ?
C69 C68 C67 117.1(3) . . ?
C69 C68 C74 122.4(3) . . ?
C67 C68 C74 120.2(3) . . ?
C68 C69 C70 122.8(3) . . ?
C68 C69 H69 118.6 . . ?
C70 C69 H69 118.6 . . ?
C69 C70 C65 120.0(3) . . ?
C69 C70 C77 115.9(3) . . ?
C65 C70 C77 124.1(3) . . ?
C72 C71 C66 114.7(3) . . ?
C72 C71 C73 109.0(3) . . ?
C66 C71 C73 110.3(3) . . ?
C72 C71 H71 107.5 . . ?
C66 C71 H71 107.5 . . ?
C73 C71 H71 107.5 . . ?
C71 C72 H72A 109.5 . . ?
C71 C72 H72B 109.5 . . ?
H72A C72 H72B 109.5 . . ?
C71 C72 H72C 109.5 . . ?
H72A C72 H72C 109.5 . . ?
H72B C72 H72C 109.5 . . ?
C71 C73 H73A 109.5 . . ?
C71 C73 H73B 109.5 . . ?
H73A C73 H73B 109.5 . . ?
C71 C73 H73C 109.5 . . ?
H73A C73 H73C 109.5 . . ?
H73B C73 H73C 109.5 . . ?
C68 C74 C76 113.7(3) . . ?
C68 C74 C75 108.6(3) . . ?
C76 C74 C75 110.3(4) . . ?
C68 C74 H74 108.0 . . ?
C76 C74 H74 108.0 . . ?
C75 C74 H74 108.0 . . ?
C74 C75 H75A 109.5 . . ?
C74 C75 H75B 109.5 . . ?
H75A C75 H75B 109.5 . . ?
C74 C75 H75C 109.5 . . ?
H75A C75 H75C 109.5 . . ?
H75B C75 H75C 109.5 . . ?
C74 C76 H76A 109.5 . . ?
C74 C76 H76B 109.5 . . ?
H76A C76 H76B 109.5 . . ?
C74 C76 H76C 109.5 . . ?
H76A C76 H76C 109.5 . . ?
H76B C76 H76C 109.5 . . ?
C70 C77 C78 111.6(3) . . ?
C70 C77 C79 110.9(3) . . ?
C78 C77 C79 109.5(3) . . ?
C70 C77 H77 108.3 . . ?
C78 C77 H77 108.3 . . ?
C79 C77 H77 108.3 . . ?
C77 C78 H78A 109.5 . . ?
C77 C78 H78B 109.5 . . ?
H78A C78 H78B 109.5 . . ?
C77 C78 H78C 109.5 . . ?
H78A C78 H78C 109.5 . . ?
H78B C78 H78C 109.5 . . ?
C77 C79 H79A 109.5 . . ?
C77 C79 H79B 109.5 . . ?
H79A C79 H79B 109.5 . . ?
C77 C79 H79C 109.5 . . ?
H79A C79 H79C 109.5 . . ?
H79B C79 H79C 109.5 . . ?
C81 C80 C85 117.7(3) . . ?
C81 C80 Si5 125.1(3) . . ?
C85 C80 Si5 117.2(3) . . ?
C82 C81 C80 119.8(3) . . ?
C82 C81 C86 116.7(3) . . ?
C80 C81 C86 123.5(3) . . ?
C83 C82 C81 122.7(4) . . ?
C83 C82 H82 118.7 . . ?
C81 C82 H82 118.7 . . ?
C82 C83 C84 117.6(4) . . ?
C82 C83 C89 121.8(4) . . ?
C84 C83 C89 120.5(4) . . ?
C83 C84 C85 122.0(4) . . ?
C83 C84 H84 119.0 . . ?
C85 C84 H84 119.0 . . ?
C84 C85 C80 120.2(3) . . ?
C84 C85 C92 115.9(3) . . ?
C80 C85 C92 123.9(3) . . ?
C81 C86 C88 110.7(3) . . ?
C81 C86 C87 113.6(3) . . ?
C88 C86 C87 110.6(3) . . ?
C81 C86 H86 107.2 . . ?
C88 C86 H86 107.2 . . ?
C87 C86 H86 107.2 . . ?
C86 C87 H87A 109.5 . . ?
C86 C87 H87B 109.5 . . ?
H87A C87 H87B 109.5 . . ?
C86 C87 H87C 109.5 . . ?
H87A C87 H87C 109.5 . . ?
H87B C87 H87C 109.5 . . ?
C86 C88 H88A 109.5 . . ?
C86 C88 H88B 109.5 . . ?
H88A C88 H88B 109.5 . . ?
C86 C88 H88C 109.5 . . ?
H88A C88 H88C 109.5 . . ?
H88B C88 H88C 109.5 . . ?
C91 C89 C90 111.4(4) . . ?
C91 C89 C83 111.1(3) . . ?
C90 C89 C83 111.0(3) . . ?
C91 C89 H89 107.7 . . ?
C90 C89 H89 107.7 . . ?
C83 C89 H89 107.7 . . ?
C89 C90 H90A 109.5 . . ?
C89 C90 H90B 109.5 . . ?
H90A C90 H90B 109.5 . . ?
C89 C90 H90C 109.5 . . ?
H90A C90 H90C 109.5 . . ?
H90B C90 H90C 109.5 . . ?
C89 C91 H91A 109.5 . . ?
C89 C91 H91B 109.5 . . ?
H91A C91 H91B 109.5 . . ?
C89 C91 H91C 109.5 . . ?
H91A C91 H91C 109.5 . . ?
H91B C91 H91C 109.5 . . ?
C94 C92 C85 112.0(3) . . ?
C94 C92 C93 111.2(3) . . ?
C85 C92 C93 110.9(3) . . ?
C94 C92 H92 107.5 . . ?
C85 C92 H92 107.5 . . ?
C93 C92 H92 107.5 . . ?
C92 C93 H93A 109.5 . . ?
C92 C93 H93B 109.5 . . ?
H93A C93 H93B 109.5 . . ?
C92 C93 H93C 109.5 . . ?
H93A C93 H93C 109.5 . . ?
H93B C93 H93C 109.5 . . ?
C92 C94 H94A 109.5 . . ?
C92 C94 H94B 109.5 . . ?
H94A C94 H94B 109.5 . . ?
C92 C94 H94C 109.5 . . ?
H94A C94 H94C 109.5 . . ?
H94B C94 H94C 109.5 . . ?

loop_
_geom_bond_atom_site_label_1
_geom_bond_atom_site_label_2
_geom_bond_distance
_geom_bond_site_symmetry_2
_geom_bond_publ_flag
Rh C18 1.864(4) . ?
Rh C19 1.911(4) . ?
Rh Si7 2.3051(11) . ?
Rh Si4 2.3977(10) . ?
Si1 Si4 2.3356(13) . ?
Si1 Si6 2.3511(14) . ?
Si1 Si2 2.3923(14) . ?
Si1 Si3 2.6188(14) . ?
Si2 C35 1.923(3) . ?
Si2 C50 1.927(4) . ?
Si2 Si3 2.3521(13) . ?
Si3 Si6 2.3420(14) . ?
Si3 Si4 2.3856(14) . ?
Si4 Si5 2.3835(14) . ?
Si5 C80 1.918(4) . ?
Si5 C65 1.926(3) . ?
Si5 Si6 2.3708(13) . ?
Si6 C20 1.897(3) . ?
Si7 N1 1.826(3) . ?
Si7 N2 1.831(3) . ?
Si7 Cl1 2.0767(15) . ?
Si7 C1 2.288(4) . ?
O1 C18 1.147(5) . ?
O2 C19 1.136(4) . ?
N1 C1 1.331(5) . ?
N1 C4 1.480(5) . ?
N2 C1 1.331(5) . ?
N2 C14 1.491(5) . ?
C1 C8 1.489(5) . ?
C4 C5B 1.466(12) . ?
C4 C7A 1.480(12) . ?
C4 C6A 1.485(14) . ?
C4 C6B 1.512(11) . ?
C4 C7B 1.568(12) . ?
C4 C5A 1.571(13) . ?
C5A H5AA 0.9800 . ?
C5A H5AB 0.9800 . ?
C5A H5AC 0.9800 . ?
C6A H6AA 0.9800 . ?
C6A H6AB 0.9800 . ?
C6A H6AC 0.9800 . ?
C7A H7AA 0.9800 . ?
C7A H7AB 0.9800 . ?
C7A H7AC 0.9800 . ?
C5B H5BA 0.9800 . ?
C5B H5BB 0.9800 . ?
C5B H5BC 0.9800 . ?
C6B H6BA 0.9800 . ?
C6B H6BB 0.9800 . ?
C6B H6BC 0.9800 . ?
C7B H7BA 0.9800 . ?
C7B H7BB 0.9800 . ?
C7B H7BC 0.9800 . ?
C8 C13 1.375(6) . ?
C8 C9 1.381(6) . ?
C9 C10 1.388(7) . ?
C9 H9 0.9500 . ?
C10 C11 1.361(9) . ?
C10 H10 0.9500 . ?
C11 C12 1.358(9) . ?
C11 H11 0.9500 . ?
C12 C13 1.394(7) . ?
C12 H12 0.9500 . ?
C13 H13 0.9500 . ?
C14 C16A 1.44(3) . ?
C14 C15B 1.474(11) . ?
C14 C17 1.498(6) . ?
C14 C16B 1.577(12) . ?
C14 C15A 1.71(3) . ?
C15A H15A 0.9800 . ?
C15A H15B 0.9800 . ?
C15A H15C 0.9800 . ?
C16A H16A 0.9800 . ?
C16A H16B 0.9800 . ?
C16A H16C 0.9800 . ?
C15B H15D 0.9800 . ?
C15B H15E 0.9800 . ?
C15B H15F 0.9800 . ?
C16B H16D 0.9800 . ?
C16B H16E 0.9800 . ?
C16B H16F 0.9800 . ?
C17 H17A 0.9800 . ?
C17 H17B 0.9800 . ?
C17 H17C 0.9800 . ?
C20 C25 1.414(5) . ?
C20 C21 1.422(5) . ?
C21 C22 1.396(5) . ?
C21 C26 1.518(5) . ?
C22 C23 1.384(5) . ?
C22 H22 0.9500 . ?
C23 C24 1.392(5) . ?
C23 C29 1.508(5) . ?
C24 C25 1.384(5) . ?
C24 H24 0.9500 . ?
C25 C32 1.517(5) . ?
C26 C27 1.525(5) . ?
C26 C28 1.531(5) . ?
C26 H26 1.0000 . ?
C27 H27A 0.9800 . ?
C27 H27B 0.9800 . ?
C27 H27C 0.9800 . ?
C28 H28A 0.9800 . ?
C28 H28B 0.9800 . ?
C28 H28C 0.9800 . ?
C29 C30 1.510(6) . ?
C29 C31 1.525(7) . ?
C29 H29 1.0000 . ?
C30 H30A 0.9800 . ?
C30 H30B 0.9800 . ?
C30 H30C 0.9800 . ?
C31 H31A 0.9800 . ?
C31 H31B 0.9800 . ?
C31 H31C 0.9800 . ?
C32 C34 1.520(6) . ?
C32 C33 1.535(5) . ?
C32 H32 1.0000 . ?
C33 H33A 0.9800 . ?
C33 H33B 0.9800 . ?
C33 H33C 0.9800 . ?
C34 H34A 0.9800 . ?
C34 H34B 0.9800 . ?
C34 H34C 0.9800 . ?
C35 C36 1.416(5) . ?
C35 C40 1.419(5) . ?
C36 C37 1.399(5) . ?
C36 C41 1.520(5) . ?
C37 C38 1.371(5) . ?
C37 H37 0.9500 . ?
C38 C39 1.392(5) . ?
C38 C44 1.510(5) . ?
C39 C40 1.399(5) . ?
C39 H39 0.9500 . ?
C40 C47 1.516(5) . ?
C41 C43 1.530(5) . ?
C41 C42 1.534(5) . ?
C41 H41 1.0000 . ?
C42 H42A 0.9800 . ?
C42 H42B 0.9800 . ?
C42 H42C 0.9800 . ?
C43 H43A 0.9800 . ?
C43 H43B 0.9800 . ?
C43 H43C 0.9800 . ?
C44 C46 1.502(6) . ?
C44 C45 1.512(6) . ?
C44 H44 1.0000 . ?
C45 H45A 0.9800 . ?
C45 H45B 0.9800 . ?
C45 H45C 0.9800 . ?
C46 H46A 0.9800 . ?
C46 H46B 0.9800 . ?
C46 H46C 0.9800 . ?
C47 C48 1.526(5) . ?
C47 C49 1.530(5) . ?
C47 H47 1.0000 . ?
C48 H48A 0.9800 . ?
C48 H48B 0.9800 . ?
C48 H48C 0.9800 . ?
C49 H49A 0.9800 . ?
C49 H49B 0.9800 . ?
C49 H49C 0.9800 . ?
C50 C55 1.409(5) . ?
C50 C51 1.425(5) . ?
C51 C52 1.388(5) . ?
C51 C56 1.518(5) . ?
C52 C53 1.388(5) . ?
C52 H52 0.9500 . ?
C53 C54 1.383(5) . ?
C53 C59 1.523(5) . ?
C54 C55 1.385(5) . ?
C54 H54 0.9500 . ?
C55 C62 1.523(5) . ?
C56 C57 1.520(6) . ?
C56 C58 1.533(5) . ?
C56 H56 1.0000 . ?
C57 H57A 0.9800 . ?
C57 H57B 0.9800 . ?
C57 H57C 0.9800 . ?
C58 H58A 0.9800 . ?
C58 H58B 0.9800 . ?
C58 H58C 0.9800 . ?
C59 C60 1.519(5) . ?
C59 C61 1.535(5) . ?
C59 H59 1.0000 . ?
C60 H60A 0.9800 . ?
C60 H60B 0.9800 . ?
C60 H60C 0.9800 . ?
C61 H61A 0.9800 . ?
C61 H61B 0.9800 . ?
C61 H61C 0.9800 . ?
C62 C64 1.527(5) . ?
C62 C63 1.531(5) . ?
C62 H62 1.0000 . ?
C63 H63A 0.9800 . ?
C63 H63B 0.9800 . ?
C63 H63C 0.9800 . ?
C64 H64A 0.9800 . ?
C64 H64B 0.9800 . ?
C64 H64C 0.9800 . ?
C65 C70 1.412(5) . ?
C65 C66 1.429(5) . ?
C66 C67 1.391(5) . ?
C66 C71 1.530(5) . ?
C67 C68 1.386(5) . ?
C67 H67 0.9500 . ?
C68 C69 1.385(5) . ?
C68 C74 1.516(5) . ?
C69 C70 1.399(5) . ?
C69 H69 0.9500 . ?
C70 C77 1.522(5) . ?
C71 C72 1.525(5) . ?
C71 C73 1.538(5) . ?
C71 H71 1.0000 . ?
C72 H72A 0.9800 . ?
C72 H72B 0.9800 . ?
C72 H72C 0.9800 . ?
C73 H73A 0.9800 . ?
C73 H73B 0.9800 . ?
C73 H73C 0.9800 . ?
C74 C76 1.531(6) . ?
C74 C75 1.534(6) . ?
C74 H74 1.0000 . ?
C75 H75A 0.9800 . ?
C75 H75B 0.9800 . ?
C75 H75C 0.9800 . ?
C76 H76A 0.9800 . ?
C76 H76B 0.9800 . ?
C76 H76C 0.9800 . ?
C77 C78 1.528(5) . ?
C77 C79 1.531(5) . ?
C77 H77 1.0000 . ?
C78 H78A 0.9800 . ?
C78 H78B 0.9800 . ?
C78 H78C 0.9800 . ?
C79 H79A 0.9800 . ?
C79 H79B 0.9800 . ?
C79 H79C 0.9800 . ?
C80 C81 1.410(5) . ?
C80 C85 1.415(5) . ?
C81 C82 1.395(5) . ?
C81 C86 1.513(5) . ?
C82 C83 1.380(5) . ?
C82 H82 0.9500 . ?
C83 C84 1.380(5) . ?
C83 C89 1.523(5) . ?
C84 C85 1.397(5) . ?
C84 H84 0.9500 . ?
C85 C92 1.529(5) . ?
C86 C88 1.527(5) . ?
C86 C87 1.534(5) . ?
C86 H86 1.0000 . ?
C87 H87A 0.9800 . ?
C87 H87B 0.9800 . ?
C87 H87C 0.9800 . ?
C88 H88A 0.9800 . ?
C88 H88B 0.9800 . ?
C88 H88C 0.9800 . ?
C89 C91 1.518(6) . ?
C89 C90 1.523(6) . ?
C89 H89 1.0000 . ?
C90 H90A 0.9800 . ?
C90 H90B 0.9800 . ?
C90 H90C 0.9800 . ?
C91 H91A 0.9800 . ?
C91 H91B 0.9800 . ?
C91 H91C 0.9800 . ?
C92 C94 1.526(5) . ?
C92 C93 1.534(5) . ?
C92 H92 1.0000 . ?
C93 H93A 0.9800 . ?
C93 H93B 0.9800 . ?
C93 H93C 0.9800 . ?
C94 H94A 0.9800 . ?
C94 H94B 0.9800 . ?
C94 H94C 0.9800 . ?
